data_1564119
loop_
_publ_author_name
'Adhikari, Suman'
'Bhattacharjee, Tirtha'
'Nath, Priyatosh'
'Das, Arijit'
'Jasinski, Jerry P.'
'Butcher, Raymond J.'
'Maiti, Debasish'

_publ_section_title
;
 Bimetallic and trimetallic Cd(II) and Hg(II) mixed-ligand complexes with
 1,1-dicyanoethylene-2,2-dithiolate and polyamines: Synthesis, crystal
 structure, Hirshfeld surface analysis, and antimicrobial study
;
_journal_name_full 'Inorganica Chimica Acta'
_journal_page_first 119877
_journal_paper_doi 10.1016/j.ica.2020.119877
_journal_volume 512
_journal_year 2020
_chemical_formula_moiety 'C14 H20 Cd2 N8 S4'
_chemical_formula_sum 'C14 H20 Cd2 N8 S4'
_chemical_formula_weight 653.42
_space_group_crystal_system monoclinic
_space_group_IT_number 14
_space_group_name_Hall '-P 2yn'
_space_group_name_H-M_alt 'P 1 21/n 1'
_atom_sites_solution_hydrogens geom
_cell_angle_alpha 90
_cell_angle_beta 110.285(11)
_cell_angle_gamma 90
_cell_formula_units_Z 2
_cell_length_a 10.9071(12)
_cell_length_b 8.8713(8)
_cell_length_c 12.1692(11)
_cell_measurement_reflns_used 2490
_cell_measurement_temperature 100(2)
_cell_measurement_theta_max 34.0450
_cell_measurement_theta_min 4.1190
_cell_volume 1104.5(2)
_computing_cell_refinement 'CrysAlisPro 1.171.38.43 (Rigaku OD, 2015)'
_computing_data_collection 'CrysAlisPro 1.171.38.43 (Rigaku OD, 2015)'
_computing_data_reduction 'CrysAlisPro 1.171.38.43 (Rigaku OD, 2015)'
_computing_molecular_graphics 'SHELXTL (Sheldrick, 2008)'
_computing_publication_material 'SHELXTL (Sheldrick, 2008)'
_computing_structure_refinement 'SHELXL-2018/3 (Sheldrick, 2015b)'
_computing_structure_solution 'Shelxt (Sheldrick, 2015a)'
_diffrn_ambient_temperature 100(2)
_diffrn_detector_area_resol_mean 16.0416
_diffrn_measured_fraction_theta_full 0.998
_diffrn_measured_fraction_theta_max 0.927
_diffrn_measurement_device_type 'Xcalibur, Eos, Gemini'
_diffrn_measurement_method '\w scans'
_diffrn_radiation_type MoK\a
_diffrn_radiation_wavelength 0.71073
_diffrn_reflns_av_R_equivalents 0.0800
_diffrn_reflns_av_unetI/netI 0.0934
_diffrn_reflns_Laue_measured_fraction_full 0.998
_diffrn_reflns_Laue_measured_fraction_max 0.927
_diffrn_reflns_limit_h_max 16
_diffrn_reflns_limit_h_min -16
_diffrn_reflns_limit_k_max 13
_diffrn_reflns_limit_k_min -10
_diffrn_reflns_limit_l_max 19
_diffrn_reflns_limit_l_min -19
_diffrn_reflns_number 4513
_diffrn_reflns_point_group_measured_fraction_full 0.998
_diffrn_reflns_point_group_measured_fraction_max 0.927
_diffrn_reflns_theta_full 25.242
_diffrn_reflns_theta_max 34.983
_diffrn_reflns_theta_min 3.156
_diffrn_source 'fine-focus sealed X-ray tube'
_exptl_absorpt_coefficient_mu 2.321
_exptl_absorpt_correction_T_max 0.658
_exptl_absorpt_correction_T_min 0.475
_exptl_absorpt_correction_type analytical
_exptl_absorpt_process_details
;
CrysAlisPro 1.171.38.43 (Rigaku Oxford Diffraction, 2015)
Analytical numeric absorption correction using a multifaceted crystal
model based on expressions derived by R.C. Clark & J.S. Reid.
(Clark, R. C. & Reid, J. S. (1995). Acta Cryst. A51, 887-897)
Empirical absorption correction using spherical harmonics,
 implemented in SCALE3 ABSPACK scaling algorithm.
;
_exptl_crystal_colour 'pale yellow-orange'
_exptl_crystal_density_diffrn 1.965
_exptl_crystal_description chunk
_exptl_crystal_F_000 640
_exptl_crystal_size_max 0.535
_exptl_crystal_size_mid 0.477
_exptl_crystal_size_min 0.286
_refine_diff_density_max 2.110
_refine_diff_density_min -1.325
_refine_diff_density_rms 0.239
_refine_ls_extinction_coef .
_refine_ls_extinction_method none
_refine_ls_goodness_of_fit_ref 1.121
_refine_ls_hydrogen_treatment constr
_refine_ls_matrix_type full
_refine_ls_number_parameters 127
_refine_ls_number_reflns 4513
_refine_ls_number_restraints 0
_refine_ls_restrained_S_all 1.121
_refine_ls_R_factor_all 0.0811
_refine_ls_R_factor_gt 0.0565
_refine_ls_shift/su_max 0.001
_refine_ls_shift/su_mean 0.000
_refine_ls_structure_factor_coef Fsqd
_refine_ls_weighting_details 'w=1/[\s^2^(Fo^2^)+(0.0560P)^2^] where P=(Fo^2^+2Fc^2^)/3'
_refine_ls_weighting_scheme calc
_refine_ls_wR_factor_gt 0.1332
_refine_ls_wR_factor_ref 0.1617
_reflns_Friedel_coverage 0.000
_reflns_Friedel_fraction_full .
_reflns_Friedel_fraction_max .
_reflns_number_gt 3285
_reflns_number_total 4513
_reflns_threshold_expression 'I > 2\s(I)'
_cod_data_source_file ICA-2020-512-119877.cif
_cod_data_source_block 2
_cod_original_sg_symbol_H-M 'P 21/n'
_cod_database_code 1564119
_shelx_space_group_comment
;
The symmetry employed for this shelxl refinement is uniquely defined
by the following loop, which should always be used as a source of
symmetry information in preference to the above space-group names.
They are only intended as comments.
;

loop_
_space_group_symop_operation_xyz
'x, y, z'
'-x+1/2, y+1/2, -z+1/2'
'-x, -y, -z'
'x-1/2, -y-1/2, z-1/2'

loop_
_atom_site_label
_atom_site_type_symbol
_atom_site_fract_x
_atom_site_fract_y
_atom_site_fract_z
_atom_site_U_iso_or_equiv
_atom_site_adp_type
_atom_site_occupancy
_atom_site_site_symmetry_order
_atom_site_calc_flag
_atom_site_refinement_flags_posn
_atom_site_refinement_flags_adp
_atom_site_refinement_flags_occupancy
_atom_site_disorder_assembly
_atom_site_disorder_group
Cd Cd 0.46773(3) 0.69608(3) 0.54398(3) 0.02828(12) Uani 1 1 d . . . . .
S1 S 0.54520(10) 0.74185(11) 0.36766(9) 0.0243(2) Uani 1 1 d . . . . .
N1 N 0.5375(4) 0.8788(4) 0.6808(3) 0.0280(7) Uani 1 1 d . . . . .
H1A H 0.625791 0.886327 0.700907 0.034 Uiso 1 1 calc R U . . .
H1B H 0.502641 0.967645 0.646825 0.034 Uiso 1 1 calc R U . . .
N2 N 0.3103(4) 0.6245(4) 0.6166(4) 0.0311(8) Uani 1 1 d . . . . .
H2A H 0.233104 0.663330 0.568474 0.037 Uiso 1 1 calc R U . . .
H2B H 0.303249 0.522398 0.610392 0.037 Uiso 1 1 calc R U . . .
N3 N 0.5215(5) 0.7523(7) 0.0550(4) 0.0514(12) Uani 1 1 d . . . . .
N4 N 0.2156(4) 0.4239(5) 0.0441(4) 0.0390(9) Uani 1 1 d . . . . .
C1 C 0.5076(4) 0.8622(5) 0.7905(4) 0.0313(9) Uani 1 1 d . . . . .
H1C H 0.530920 0.956753 0.836203 0.038 Uiso 1 1 calc R U . . .
H1D H 0.562165 0.780310 0.838372 0.038 Uiso 1 1 calc R U . . .
S2 S 0.34297(9) 0.50876(11) 0.35444(9) 0.0242(2) Uani 1 1 d . . . . .
C2 C 0.3645(4) 0.8268(5) 0.7671(4) 0.0296(8) Uani 1 1 d . . . . .
H2C H 0.343588 0.856593 0.837005 0.036 Uiso 1 1 calc R U . . .
H2D H 0.311053 0.890476 0.701108 0.036 Uiso 1 1 calc R U . . .
C3 C 0.3231(4) 0.6647(5) 0.7386(4) 0.0298(8) Uani 1 1 d . . . . .
H3A H 0.388388 0.597611 0.793726 0.036 Uiso 1 1 calc R U . . .
H3B H 0.238222 0.648239 0.749441 0.036 Uiso 1 1 calc R U . . .
C4 C 0.4259(4) 0.6186(4) 0.2852(3) 0.0219(7) Uani 1 1 d . . . . .
C5 C 0.3953(4) 0.6053(5) 0.1636(3) 0.0265(8) Uani 1 1 d . . . . .
C6 C 0.4643(5) 0.6880(5) 0.1049(4) 0.0324(9) Uani 1 1 d . . . . .
C7 C 0.2963(4) 0.5038(5) 0.0977(4) 0.0276(8) Uani 1 1 d . . . . .

loop_
_atom_site_aniso_label
_atom_site_aniso_U_11
_atom_site_aniso_U_22
_atom_site_aniso_U_33
_atom_site_aniso_U_23
_atom_site_aniso_U_13
_atom_site_aniso_U_12
Cd 0.0356(2) 0.03169(18) 0.02017(17) -0.00221(10) 0.01307(13) -0.00471(10)
S1 0.0294(5) 0.0252(4) 0.0183(4) 0.0000(3) 0.0084(4) -0.0040(3)
N1 0.0295(17) 0.0305(16) 0.0216(16) 0.0049(13) 0.0056(13) -0.0028(12)
N2 0.0310(18) 0.0268(16) 0.038(2) -0.0026(14) 0.0157(16) -0.0019(12)
N3 0.047(3) 0.082(3) 0.026(2) 0.006(2) 0.0142(19) -0.019(3)
N4 0.038(2) 0.047(2) 0.030(2) -0.0112(17) 0.0084(16) -0.0060(16)
C1 0.034(2) 0.034(2) 0.023(2) -0.0035(16) 0.0070(16) -0.0018(16)
S2 0.0229(4) 0.0301(5) 0.0188(4) 0.0020(3) 0.0064(3) -0.0015(3)
C2 0.033(2) 0.034(2) 0.026(2) 0.0016(16) 0.0149(16) 0.0095(15)
C3 0.033(2) 0.0310(18) 0.032(2) 0.0073(17) 0.0189(18) 0.0016(15)
C4 0.0232(16) 0.0245(16) 0.0182(16) 0.0010(13) 0.0076(13) 0.0041(12)
C5 0.0287(19) 0.0350(19) 0.0162(16) 0.0005(15) 0.0084(14) -0.0002(14)
C6 0.035(2) 0.045(2) 0.0186(18) 0.0013(17) 0.0105(16) -0.0039(17)
C7 0.0279(18) 0.0355(19) 0.0180(17) -0.0043(15) 0.0062(14) 0.0037(14)

loop_
_atom_type_symbol
_atom_type_description
_atom_type_scat_dispersion_real
_atom_type_scat_dispersion_imag
_atom_type_scat_source
C C 0.0033 0.0016 'International Tables Vol C Tables 4.2.6.8 and 6.1.1.4'
H H 0.0000 0.0000 'International Tables Vol C Tables 4.2.6.8 and 6.1.1.4'
N N 0.0061 0.0033 'International Tables Vol C Tables 4.2.6.8 and 6.1.1.4'
S S 0.1246 0.1234 'International Tables Vol C Tables 4.2.6.8 and 6.1.1.4'
Cd Cd -0.8075 1.2024 'International Tables Vol C Tables 4.2.6.8 and 6.1.1.4'

loop_
_geom_angle_atom_site_label_1
_geom_angle_atom_site_label_2
_geom_angle_atom_site_label_3
_geom_angle
_geom_angle_site_symmetry_1
_geom_angle_site_symmetry_3
N1 Cd N2 91.19(14) . .
N1 Cd S1 111.96(10) . .
N2 Cd S1 150.42(11) . .
N1 Cd S2 97.84(9) . 3_666
N2 Cd S2 101.19(10) . 3_666
S1 Cd S2 93.85(3) . 3_666
N1 Cd N4 77.07(13) . 2
N2 Cd N4 79.28(13) . 2
S1 Cd N4 87.97(10) . 2
S2 Cd N4 174.90(10) 3_666 2
N1 Cd S2 169.06(9) . .
N2 Cd S2 86.41(10) . .
S1 Cd S2 67.32(3) . .
S2 Cd S2 93.09(3) 3_666 .
N4 Cd S2 92.00(9) 2 .
C4 S1 Cd 89.17(14) . .
C1 N1 Cd 117.9(3) . .
C1 N1 H1A 107.8 . .
Cd N1 H1A 107.8 . .
C1 N1 H1B 107.8 . .
Cd N1 H1B 107.8 . .
H1A N1 H1B 107.2 . .
C3 N2 Cd 119.9(3) . .
C3 N2 H2A 107.3 . .
Cd N2 H2A 107.3 . .
C3 N2 H2B 107.3 . .
Cd N2 H2B 107.3 . .
H2A N2 H2B 106.9 . .
N1 C1 C2 112.5(4) . .
N1 C1 H1C 109.1 . .
C2 C1 H1C 109.1 . .
N1 C1 H1D 109.1 . .
C2 C1 H1D 109.1 . .
H1C C1 H1D 107.8 . .
C4 S2 Cd 98.95(12) . 3_666
C4 S2 Cd 83.09(13) . .
Cd S2 Cd 86.91(3) 3_666 .
C3 C2 C1 116.5(4) . .
C3 C2 H2C 108.2 . .
C1 C2 H2C 108.2 . .
C3 C2 H2D 108.2 . .
C1 C2 H2D 108.2 . .
H2C C2 H2D 107.3 . .
N2 C3 C2 112.0(4) . .
N2 C3 H3A 109.2 . .
C2 C3 H3A 109.2 . .
N2 C3 H3B 109.2 . .
C2 C3 H3B 109.2 . .
H3A C3 H3B 107.9 . .
C5 C4 S1 121.4(3) . .
C5 C4 S2 119.4(3) . .
S1 C4 S2 119.2(2) . .
C4 C5 C6 121.1(4) . .
C4 C5 C7 120.3(4) . .
C6 C5 C7 118.5(4) . .
N3 C6 C5 178.1(6) . .
N4 C7 C5 179.0(5) . .

loop_
_geom_bond_atom_site_label_1
_geom_bond_atom_site_label_2
_geom_bond_distance
_geom_bond_site_symmetry_2
Cd N1 2.258(4) .
Cd N2 2.277(4) .
Cd S1 2.5961(11) .
Cd S2 2.7063(10) 3_666
Cd N4 2.784(4) 2
Cd S2 2.7851(10) .
S1 C4 1.729(4) .
N1 C1 1.487(6) .
N1 H1A 0.9100 .
N1 H1B 0.9100 .
N2 C3 1.486(6) .
N2 H2A 0.9100 .
N2 H2B 0.9100 .
N3 C6 1.160(6) .
N4 C7 1.141(6) .
C1 C2 1.519(6) .
C1 H1C 0.9900 .
C1 H1D 0.9900 .
S2 C4 1.734(4) .
C2 C3 1.511(6) .
C2 H2C 0.9900 .
C2 H2D 0.9900 .
C3 H3A 0.9900 .
C3 H3B 0.9900 .
C4 C5 1.404(5) .
C5 C6 1.411(6) .
C5 C7 1.422(6) .

loop_
_geom_hbond_atom_site_label_D
_geom_hbond_atom_site_label_H
_geom_hbond_atom_site_label_A
_geom_hbond_distance_DH
_geom_hbond_distance_HA
_geom_hbond_distance_DA
_geom_hbond_angle_DHA
_geom_hbond_site_symmetry_A
_geom_hbond_publ_flag
N1 H1A S2 0.91 2.63 3.418(4) 145.8 4_676 yes
N1 H1B S1 0.91 2.62 3.481(4) 157.5 3_676 yes
N2 H2A N3 0.91 2.38 3.169(6) 145.3 4_576 yes
N2 H2B S1 0.91 2.83 3.588(4) 142.0 3_666 yes

loop_
_geom_torsion_atom_site_label_1
_geom_torsion_atom_site_label_2
_geom_torsion_atom_site_label_3
_geom_torsion_atom_site_label_4
_geom_torsion
_geom_torsion_site_symmetry_1
_geom_torsion_site_symmetry_2
_geom_torsion_site_symmetry_3
_geom_torsion_site_symmetry_4
Cd N1 C1 C2 -49.7(4) . . . .
N1 C1 C2 C3 80.2(5) . . . .
Cd N2 C3 C2 44.9(4) . . . .
C1 C2 C3 N2 -76.4(5) . . . .
Cd S1 C4 C5 169.2(3) . . . .
Cd S1 C4 S2 -11.1(2) . . . .
Cd S2 C4 C5 104.4(3) 3_666 . . .
Cd S2 C4 C5 -169.9(3) . . . .
Cd S2 C4 S1 -75.4(2) 3_666 . . .
Cd S2 C4 S1 10.39(19) . . . .
S1 C4 C5 C6 2.4(6) . . . .
S2 C4 C5 C6 -177.3(3) . . . .
S1 C4 C5 C7 -179.6(3) . . . .
S2 C4 C5 C7 0.6(5) . . . .
